data_7031949
loop_
_publ_author_name
'Burt, Jennifer'
'Levason, William'
'Light, Mark E.'
'Reid, Gillian'

_publ_section_title
;
 Phosphine complexes of aluminium(iii) halides - preparation and
 structural and spectroscopic systematics.
;
_journal_issue 39
_journal_name_full 'Dalton transactions (Cambridge, England : 2003)'
_journal_page_first 14600
_journal_page_last 14611
_journal_paper_doi 10.1039/c4dt02051k
_journal_volume 43
_journal_year 2014
_chemical_formula_moiety 'C6 H16 Al2 Cl6 P2'
_chemical_formula_sum 'C6 H16 Al2 Cl6 P2'
_chemical_formula_weight 416.79
_chemical_name_systematic
; 
  1,2-Bis(dimethylphosphino)ethane-bis(trichloroaluminium(III))
;
_space_group_crystal_system monoclinic
_space_group_IT_number 14
_space_group_name_Hall '-P 2ybc'
_space_group_name_H-M_alt 'P 1 21/c 1'
_symmetry_space_group_name_Hall '-P 2ybc'
_symmetry_space_group_name_H-M 'P 1 21/c 1'
_atom_sites_solution_hydrogens geom
_atom_sites_solution_primary direct
_atom_sites_solution_secondary difmap
_audit_creation_date 2013-08-19
_audit_creation_method 'SHELXL-97 + hand edit'
_cell_angle_alpha 90.00
_cell_angle_beta 113.938(9)
_cell_angle_gamma 90.00
_cell_formula_units_Z 2
_cell_length_a 10.738(6)
_cell_length_b 7.948(4)
_cell_length_c 11.772(6)
_cell_measurement_reflns_used 3083
_cell_measurement_temperature 100(2)
_cell_measurement_theta_max 34.7
_cell_measurement_theta_min 3.2
_cell_volume 918.3(8)
_computing_cell_refinement 'CrystalClear-SM Expert 2.0 r7 (Rigaku, 2011)'
_computing_data_collection 'CrystalClear-SM Expert 2.0 r7 (Rigaku, 2011)'
_computing_data_reduction 'CrystalClear-SM Expert 2.0 r7 (Rigaku, 2011)'
_computing_molecular_graphics 'ORTEP-III (Farrugia, 1997)'
_computing_structure_refinement 'SHELXL-97 (Sheldrick, 2008)'
_computing_structure_solution 'SHELXS-97 (Sheldrick, 1997)'
_diffrn_ambient_temperature 100(2)
_diffrn_detector 'CCD plate'
_diffrn_detector_type 'Rigaku HG Saturn724+ (2x2 bin mode)'
_diffrn_measured_fraction_theta_full 0.998
_diffrn_measured_fraction_theta_max 0.998
_diffrn_measurement_device 'Four-circle \k diffractometer'
_diffrn_measurement_device_type 'Rigaku AFC12 '
_diffrn_measurement_method 'Profile data from \w-scans'
_diffrn_radiation_collimation 'Confocal mirrors, VHF VariMax '
_diffrn_radiation_type MoK\a
_diffrn_radiation_wavelength 0.71073
_diffrn_reflns_av_R_equivalents 0.0624
_diffrn_reflns_av_unetI/netI 0.0588
_diffrn_reflns_limit_h_max 13
_diffrn_reflns_limit_h_min -13
_diffrn_reflns_limit_k_max 10
_diffrn_reflns_limit_k_min -10
_diffrn_reflns_limit_l_max 15
_diffrn_reflns_limit_l_min -15
_diffrn_reflns_number 10169
_diffrn_reflns_theta_full 27.49
_diffrn_reflns_theta_max 27.49
_diffrn_reflns_theta_min 3.19
_diffrn_source 'Rotating anode X-ray tube'
_diffrn_source_type 'Rigaku FR-E+ Superbright'
_diffrn_standards_number 0
_exptl_absorpt_coefficient_mu 1.182
_exptl_absorpt_correction_T_max 1.000
_exptl_absorpt_correction_T_min 0.812
_exptl_absorpt_correction_type multi-scan
_exptl_absorpt_process_details
;Jacobson, R.A. (1998). REQAB. Private communication to the 
 Rigaku Corporation, Tokyo, Japan. 
;
_exptl_crystal_colour colourless
_exptl_crystal_density_diffrn 1.507
_exptl_crystal_density_method 'not measured'
_exptl_crystal_description plate
_exptl_crystal_F_000 420
_exptl_crystal_size_max 0.08
_exptl_crystal_size_mid 0.08
_exptl_crystal_size_min 0.03
_refine_diff_density_max 0.383
_refine_diff_density_min -0.287
_refine_diff_density_rms 0.080
_refine_ls_extinction_method none
_refine_ls_goodness_of_fit_ref 1.182
_refine_ls_hydrogen_treatment constr
_refine_ls_matrix_type full
_refine_ls_number_parameters 73
_refine_ls_number_reflns 2093
_refine_ls_number_restraints 0
_refine_ls_restrained_S_all 1.182
_refine_ls_R_factor_all 0.0647
_refine_ls_R_factor_gt 0.0506
_refine_ls_shift/su_max 0.000
_refine_ls_shift/su_mean 0.000
_refine_ls_structure_factor_coef Fsqd
_refine_ls_weighting_details 'w=1/[\s^2^(Fo^2^)+(0.0169P)^2^+0.4336P] where P=(Fo^2^+2Fc^2^)/3'
_refine_ls_weighting_scheme calc
_refine_ls_wR_factor_gt 0.0764
_refine_ls_wR_factor_ref 0.0805
_reflns_number_gt 1787
_reflns_number_total 2093
_reflns_threshold_expression I>2\s(I)
_cod_data_source_file c4dt02051k2.cif
_cod_data_source_block '[(AlCl3)2{?-Me2P(CH2)2PMe2}]'
_cod_depositor_comments
;Adding full bibliography for 7031945--7031955.cif.

The following automatic conversions were performed:

data name '_iucr_refine_instruction_details' was replaced with
'_iucr_refine_instructions_details' as specified in the replacement
file 'data/replacement-values/replacement_tags.lst'.

Automatic conversion script
Id: cif_correct_tags 9268 2022-04-12 08:56:07Z antanas 
;
_cod_original_cell_volume 918.2(8)
_cod_database_code 7031949

loop_
_symmetry_equiv_pos_as_xyz
'x, y, z'
'-x, y+1/2, -z+1/2'
'-x, -y, -z'
'x, -y-1/2, z-1/2'

loop_
_atom_site_label
_atom_site_type_symbol
_atom_site_fract_x
_atom_site_fract_y
_atom_site_fract_z
_atom_site_U_iso_or_equiv
_atom_site_adp_type
_atom_site_occupancy
_atom_site_symmetry_multiplicity
_atom_site_calc_flag
_atom_site_refinement_flags
Al1 Al 0.25873(9) 0.33799(12) -0.09842(8) 0.0199(2) Uani 1 1 d .
Cl1 Cl 0.09922(8) 0.15904(10) -0.13723(7) 0.0285(2) Uani 1 1 d .
Cl2 Cl 0.45314(8) 0.23518(12) 0.00873(7) 0.0355(2) Uani 1 1 d .
Cl3 Cl 0.25002(8) 0.45108(11) -0.26461(7) 0.0295(2) Uani 1 1 d .
P1 P 0.21668(8) 0.54576(10) 0.03047(7) 0.01805(19) Uani 1 1 d .
C1 C 0.3533(3) 0.5585(4) 0.1835(3) 0.0283(8) Uani 1 1 d .
H1A H 0.3722 0.4461 0.2209 0.042 Uiso 1 1 calc R
H1B H 0.3266 0.6336 0.2357 0.042 Uiso 1 1 calc R
H1C H 0.4353 0.6025 0.1768 0.042 Uiso 1 1 calc R
C2 C 0.1882(3) 0.7563(4) -0.0324(3) 0.0256(7) Uani 1 1 d .
H2A H 0.1146 0.7548 -0.1159 0.038 Uiso 1 1 calc R
H2B H 0.2718 0.7986 -0.0370 0.038 Uiso 1 1 calc R
H2C H 0.1627 0.8300 0.0215 0.038 Uiso 1 1 calc R
C3 C 0.0678(3) 0.4904(4) 0.0581(2) 0.0193(7) Uani 1 1 d .
H3A H 0.0767 0.3723 0.0871 0.023 Uiso 1 1 calc R
H3B H 0.0644 0.5626 0.1253 0.023 Uiso 1 1 calc R

loop_
_atom_site_aniso_label
_atom_site_aniso_U_11
_atom_site_aniso_U_22
_atom_site_aniso_U_33
_atom_site_aniso_U_23
_atom_site_aniso_U_13
_atom_site_aniso_U_12
Al1 0.0195(5) 0.0230(5) 0.0168(5) 0.0010(4) 0.0068(4) 0.0044(4)
Cl1 0.0355(5) 0.0229(4) 0.0271(4) -0.0039(3) 0.0127(4) -0.0044(3)
Cl2 0.0268(5) 0.0475(6) 0.0282(4) 0.0063(4) 0.0072(4) 0.0194(4)
Cl3 0.0329(5) 0.0364(5) 0.0213(4) 0.0062(4) 0.0130(4) 0.0039(4)
P1 0.0152(4) 0.0227(4) 0.0158(4) -0.0011(3) 0.0059(3) 0.0009(3)
C1 0.0205(17) 0.043(2) 0.0189(17) -0.0049(15) 0.0053(14) -0.0004(15)
C2 0.0243(17) 0.0221(17) 0.0283(18) -0.0013(14) 0.0084(14) 0.0006(13)
C3 0.0164(15) 0.0269(17) 0.0154(15) 0.0007(13) 0.0072(13) 0.0042(13)

loop_
_atom_type_symbol
_atom_type_description
_atom_type_scat_dispersion_real
_atom_type_scat_dispersion_imag
_atom_type_scat_source
C C 0.0033 0.0016 'International Tables Vol C Tables 4.2.6.8 and 6.1.1.4'
H H 0.0000 0.0000 'International Tables Vol C Tables 4.2.6.8 and 6.1.1.4'
Al Al 0.0645 0.0514 'International Tables Vol C Tables 4.2.6.8 and 6.1.1.4'
P P 0.1023 0.0942 'International Tables Vol C Tables 4.2.6.8 and 6.1.1.4'
Cl Cl 0.1484 0.1585 'International Tables Vol C Tables 4.2.6.8 and 6.1.1.4'

loop_
_geom_angle_atom_site_label_1
_geom_angle_atom_site_label_2
_geom_angle_atom_site_label_3
_geom_angle
_geom_angle_site_symmetry_1
Cl2 Al1 Cl3 112.15(6) .
Cl2 Al1 Cl1 112.54(6) .
Cl3 Al1 Cl1 110.78(5) .
Cl2 Al1 P1 106.34(5) .
Cl3 Al1 P1 109.97(6) .
Cl1 Al1 P1 104.68(5) .
C2 P1 C3 106.51(14) .
C2 P1 C1 106.92(15) .
C3 P1 C1 104.70(14) .
C2 P1 Al1 114.94(11) .
C3 P1 Al1 110.60(11) .
C1 P1 Al1 112.50(11) .
P1 C1 H1A 109.5 .
P1 C1 H1B 109.5 .
H1A C1 H1B 109.5 .
P1 C1 H1C 109.5 .
H1A C1 H1C 109.5 .
H1B C1 H1C 109.5 .
P1 C2 H2A 109.5 .
P1 C2 H2B 109.5 .
H2A C2 H2B 109.5 .
P1 C2 H2C 109.5 .
H2A C2 H2C 109.5 .
H2B C2 H2C 109.5 .
C3 C3 P1 113.5(3) 3_565
C3 C3 H3A 108.9 3_565
P1 C3 H3A 108.9 .
C3 C3 H3B 108.9 3_565
P1 C3 H3B 108.9 .
H3A C3 H3B 107.7 .

loop_
_geom_bond_atom_site_label_1
_geom_bond_atom_site_label_2
_geom_bond_distance
_geom_bond_site_symmetry_2
Al1 Cl2 2.1166(14) .
Al1 Cl3 2.1203(15) .
Al1 Cl1 2.1284(15) .
Al1 P1 2.4059(14) .
P1 C2 1.805(3) .
P1 C3 1.811(3) .
P1 C1 1.806(3) .
C1 H1A 0.9800 .
C1 H1B 0.9800 .
C1 H1C 0.9800 .
C2 H2A 0.9800 .
C2 H2B 0.9800 .
C2 H2C 0.9800 .
C3 C3 1.548(5) 3_565
C3 H3A 0.9900 .
C3 H3B 0.9900 .

loop_
_geom_torsion_atom_site_label_1
_geom_torsion_atom_site_label_2
_geom_torsion_atom_site_label_3
_geom_torsion_atom_site_label_4
_geom_torsion
_geom_torsion_site_symmetry_4
Cl2 Al1 P1 C2 120.81(12) .
Cl3 Al1 P1 C2 -0.83(12) .
Cl1 Al1 P1 C2 -119.88(12) .
Cl2 Al1 P1 C3 -118.56(11) .
Cl3 Al1 P1 C3 119.80(11) .
Cl1 Al1 P1 C3 0.75(11) .
Cl2 Al1 P1 C1 -1.88(13) .
Cl3 Al1 P1 C1 -123.52(13) .
Cl1 Al1 P1 C1 117.44(13) .
C2 P1 C3 C3 54.6(3) 3_565
C1 P1 C3 C3 167.6(3) 3_565
Al1 P1 C3 C3 -70.9(3) 3_565
